data_1518966
loop_
_publ_author_name
'Ritter, K.'
'Pehlken, C.'
'Sorsche, D.'
'Rau, S.'

_publ_section_title
;
 Optimized synthesis of a tert-butyl-phenyl-substituted
 tetrapyridophenazine ligand and its Ru(ii) complexes and determination of
 dimerization behaviour of the complexes through supramolecular
 &quot;Fingerhakel&quot;.
;
_journal_issue 19
_journal_name_full 'Dalton transactions (Cambridge, England : 2003)'
_journal_page_first 8889
_journal_page_last 8905
_journal_paper_doi 10.1039/c5dt00214a
_journal_volume 44
_journal_year 2015
_chemical_formula_moiety 'C35 H36 N2 O2, C H Cl3'
_chemical_formula_sum 'C36 H37 Cl3 N2 O2'
_chemical_formula_weight 636.02
_space_group_IT_number 2
_symmetry_cell_setting triclinic
_symmetry_Int_Tables_number 2
_symmetry_space_group_name_Hall '-P 1'
_symmetry_space_group_name_H-M 'P -1'
_atom_sites_solution_hydrogens mixed
_audit_creation_date 2014-04-11T13:54:19-00:00
_audit_creation_method 'WinGX routine CIF_UPDATE'
_audit_update_record
;
2015-02-27 deposited with the CCDC.
2015-03-26 downloaded from the CCDC.
;
_cell_angle_alpha 104.299(5)
_cell_angle_beta 109.647(6)
_cell_angle_gamma 95.094(5)
_cell_formula_units_Z 2
_cell_length_a 10.9557(7)
_cell_length_b 11.8569(7)
_cell_length_c 14.1102(9)
_cell_measurement_reflns_used 7746
_cell_measurement_temperature 150(2)
_cell_measurement_theta_max 73.962
_cell_measurement_theta_min 3.9175
_cell_volume 1642.8(2)
_computing_cell_refinement
;
        CrysAlisPro, Agilent Technologies,
        Version 1.171.36.32 (release 02-08-2013 CrysAlis171 .NET)
        (compiled Aug  2 2013,16:46:58)
;
_computing_data_collection
;
        CrysAlisPro, Agilent Technologies,
        Version 1.171.36.32 (release 02-08-2013 CrysAlis171 .NET)
        (compiled Aug  2 2013,16:46:58)
;
_computing_data_reduction
;
        CrysAlisPro, Agilent Technologies,
        Version 1.171.36.32 (release 02-08-2013 CrysAlis171 .NET)
        (compiled Aug  2 2013,16:46:58)
;
_computing_structure_refinement 'SHELXL-2013 (Sheldrick, 2013)'
_diffrn_ambient_temperature 150(2)
_diffrn_detector_area_resol_mean 10.3385
_diffrn_measured_fraction_theta_full 0.995
_diffrn_measured_fraction_theta_max 0.963
_diffrn_measurement_device_type 'SuperNova, Dual, Cu at zero, Atlas'
_diffrn_measurement_method '\w scans'
_diffrn_orient_matrix_UB_11 -0.0037084
_diffrn_orient_matrix_UB_12 0.1023074
_diffrn_orient_matrix_UB_13 -0.0496491
_diffrn_orient_matrix_UB_21 0.0547342
_diffrn_orient_matrix_UB_22 -0.0699648
_diffrn_orient_matrix_UB_23 -0.0790626
_diffrn_orient_matrix_UB_31 -0.1417852
_diffrn_orient_matrix_UB_32 -0.0572474
_diffrn_orient_matrix_UB_33 -0.077498
_diffrn_radiation_monochromator mirror
_diffrn_radiation_probe x-ray
_diffrn_radiation_type CuK\a
_diffrn_radiation_wavelength 1.54184
_diffrn_reflns_av_R_equivalents 0.0188
_diffrn_reflns_av_unetI/netI 0.022
_diffrn_reflns_Laue_measured_fraction_full 0.995
_diffrn_reflns_Laue_measured_fraction_max 0.963
_diffrn_reflns_limit_h_max 12
_diffrn_reflns_limit_h_min -13
_diffrn_reflns_limit_k_max 14
_diffrn_reflns_limit_k_min -14
_diffrn_reflns_limit_l_max 17
_diffrn_reflns_limit_l_min -17
_diffrn_reflns_number 11349
_diffrn_reflns_point_group_measured_fraction_full 0.995
_diffrn_reflns_point_group_measured_fraction_max 0.963
_diffrn_reflns_theta_full 67.684
_diffrn_reflns_theta_max 73.963
_diffrn_reflns_theta_min 7.593
_exptl_absorpt_coefficient_mu 2.792
_exptl_absorpt_correction_T_max 1
_exptl_absorpt_correction_T_min 0.84523
_exptl_absorpt_correction_type multi-scan
_exptl_absorpt_process_details
;
        CrysAlisPro, Agilent Technologies,
        Version 1.171.36.32 (release 02-08-2013 CrysAlis171 .NET)
        (compiled Aug  2 2013,16:46:58)
        Empirical absorption correction using spherical harmonics,
 implemented in SCALE3 ABSPACK scaling algorithm.
;
_exptl_crystal_colour yellow
_exptl_crystal_density_diffrn 1.286
_exptl_crystal_description fragment
_exptl_crystal_F_000 668
_exptl_crystal_size_max 0.3391
_exptl_crystal_size_mid 0.1704
_exptl_crystal_size_min 0.151
_refine_diff_density_max 1.322
_refine_diff_density_min -0.537
_refine_diff_density_rms 0.057
_refine_ls_extinction_method none
_refine_ls_goodness_of_fit_ref 1.028
_refine_ls_hydrogen_treatment mixed
_refine_ls_matrix_type full
_refine_ls_number_parameters 420
_refine_ls_number_reflns 6421
_refine_ls_number_restraints 0
_refine_ls_restrained_S_all 1.028
_refine_ls_R_factor_all 0.0588
_refine_ls_R_factor_gt 0.0561
_refine_ls_shift/su_max 0
_refine_ls_shift/su_mean 0
_refine_ls_structure_factor_coef Fsqd
_refine_ls_weighting_details
;
 w=1/[\s^2^(Fo^2^)+(0.0711P)^2^+1.4630P]
 where P=(Fo^2^+2Fc^2^)/3
;
_refine_ls_weighting_scheme calc
_refine_ls_wR_factor_gt 0.145
_refine_ls_wR_factor_ref 0.1474
_reflns_number_gt 5968
_reflns_number_total 6421
_reflns_threshold_expression 'I > 2\s(I)'
_cod_data_source_file c5dt00214a2.cif
_cod_data_source_block phen(tbp)2O2X
_cod_depositor_comments 'Adding full bibliography for 1518963--1518971.cif.'
_cod_original_cell_volume 1642.82(19)
_cod_database_code 1518966

loop_
_symmetry_equiv_pos_as_xyz
'x, y, z'
'-x, -y, -z'

loop_
_atom_site_label
_atom_site_type_symbol
_atom_site_fract_x
_atom_site_fract_y
_atom_site_fract_z
_atom_site_U_iso_or_equiv
_atom_site_adp_type
_atom_site_occupancy
_atom_site_calc_flag
_atom_site_disorder_assembly
_atom_site_disorder_group
Cl1B Cl 0.1328(3) 0.7098(3) 0.8882(3) 0.0783(8) Uani 0.740(8) d A 1
Cl2B Cl 0.35438(14) 0.89520(16) 0.93943(12) 0.0496(5) Uani 0.740(8) d A 1
Cl3B Cl 0.1215(3) 0.9577(4) 0.96665(17) 0.0867(8) Uani 0.740(8) d A 1
Cl1A Cl 0.1471(7) 0.6938(6) 0.8706(5) 0.0581(15) Uani 0.260(8) d A 2
Cl3A Cl 0.0508(19) 0.8985(9) 0.9277(10) 0.125(4) Uani 0.260(8) d A 2
Cl2A Cl 0.3189(16) 0.9111(12) 0.9574(10) 0.179(5) Uani 0.260(8) d A 2
C100 C 0.1776(3) 0.8524(2) 0.88679(19) 0.0440(5) Uani 1 d . .
H1 H 0.147(2) 0.859(2) 0.821(2) 0.030(6) Uiso 1 d . .
O2 O 0.16423(15) 0.93565(12) 0.36290(11) 0.0356(4) Uani 1 d . .
N1 N 0.00198(15) 0.76815(14) 0.63940(12) 0.0244(3) Uani 1 d . .
N2 N 0.16621(16) 0.98458(14) 0.71748(12) 0.0264(3) Uani 1 d . .
O1 O 0.01949(15) 0.75487(13) 0.29447(11) 0.0367(4) Uani 1 d . .
C001 C 0.12666(17) 0.92725(15) 0.61301(14) 0.0219(3) Uani 1 d . .
C002 C -0.42824(17) 0.27790(15) 0.38557(15) 0.0240(4) Uani 1 d . .
C003 C 0.30556(17) 1.14017(15) 0.69638(14) 0.0231(4) Uani 1 d . .
C004 C -0.00450(17) 0.74896(15) 0.46275(14) 0.0224(4) Uani 1 d . .
C005 C 0.04507(19) 0.80186(17) 0.40020(14) 0.0270(4) Uani 1 d . .
C006 C 0.17202(17) 0.97598(15) 0.54611(14) 0.0221(3) Uani 1 d . .
C007 C 0.25098(19) 1.08562(16) 0.75559(15) 0.0272(4) Uani 1 d . .
H007 H 0.2771 1.1243 0.8271 0.033 Uiso 1 calc . .
C008 C -0.13298(17) 0.59621(16) 0.49351(15) 0.0233(4) Uani 1 d . .
C009 C -0.23126(17) 0.48513(15) 0.45811(15) 0.0230(4) Uani 1 d . .
C010 C 0.40721(18) 1.24973(16) 0.75095(14) 0.0243(4) Uani 1 d . .
C011 C 0.12788(19) 0.90727(16) 0.43943(15) 0.0261(4) Uani 1 d . .
C012 C 0.26177(17) 1.08456(15) 0.58949(14) 0.0228(4) Uani 1 d . .
H012 H 0.2913 1.1186 0.5465 0.027 Uiso 1 calc . .
C013 C 0.03884(17) 0.81300(15) 0.57156(14) 0.0219(3) Uani 1 d . .
C014 C -0.09218(17) 0.63976(16) 0.42482(15) 0.0240(4) Uani 1 d . .
H014 H -0.1225 0.5971 0.3539 0.029 Uiso 1 calc . .
C015 C -0.24677(18) 0.39408(16) 0.36878(15) 0.0266(4) Uani 1 d . .
H015 H -0.1919 0.4014 0.3318 0.032 Uiso 1 calc . .
C016 C -0.07909(17) 0.66482(16) 0.60126(15) 0.0248(4) Uani 1 d . .
H016 H -0.1029 0.6344 0.6486 0.03 Uiso 1 calc . .
C017 C 0.41800(18) 1.33852(16) 0.70369(15) 0.0267(4) Uani 1 d . .
H017 H 0.3627 1.3278 0.6344 0.032 Uiso 1 calc . .
C018 C 0.5872(2) 1.37162(18) 0.90779(16) 0.0333(4) Uani 1 d . .
H018 H 0.6443 1.3811 0.9763 0.04 Uiso 1 calc . .
C019 C 0.4959(2) 1.26705(17) 0.85280(15) 0.0309(4) Uani 1 d . .
H019 H 0.4939 1.2074 0.8847 0.037 Uiso 1 calc . .
C020 C -0.5405(2) 0.07845(17) 0.24797(18) 0.0353(5) Uani 1 d . .
H02A H -0.4561 0.0558 0.2587 0.053 Uiso 1 calc . .
H02B H -0.5624 0.1145 0.192 0.053 Uiso 1 calc . .
H02C H -0.6064 0.0095 0.2297 0.053 Uiso 1 calc . .
C021 C -0.41118(19) 0.36940(17) 0.47559(16) 0.0284(4) Uani 1 d . .
H021 H -0.4659 0.362 0.5127 0.034 Uiso 1 calc . .
C022 C 0.59541(19) 1.46263(17) 0.86290(16) 0.0301(4) Uani 1 d . .
C023 C -0.34260(18) 0.29253(16) 0.33366(15) 0.0268(4) Uani 1 d . .
H023 H -0.3498 0.2329 0.2741 0.032 Uiso 1 calc . .
C024 C -0.5058(2) 0.10623(17) 0.43663(17) 0.0316(4) Uani 1 d . .
H02D H -0.502 0.1609 0.5008 0.047 Uiso 1 calc . .
H02E H -0.4226 0.0809 0.4474 0.047 Uiso 1 calc . .
H02F H -0.5743 0.0387 0.4162 0.047 Uiso 1 calc . .
C025 C -0.67059(19) 0.20283(18) 0.33095(19) 0.0355(5) Uani 1 d . .
H02G H -0.6682 0.2586 0.3941 0.053 Uiso 1 calc . .
H02H H -0.7364 0.1338 0.3125 0.053 Uiso 1 calc . .
H02I H -0.6919 0.2385 0.2747 0.053 Uiso 1 calc . .
C026 C -0.31566(19) 0.47061(16) 0.51146(16) 0.0273(4) Uani 1 d . .
H026 H -0.3075 0.5297 0.5717 0.033 Uiso 1 calc . .
C027 C 0.6934(2) 1.57999(19) 0.92334(18) 0.0387(5) Uani 1 d . .
C028 C 0.51010(19) 1.44250(17) 0.75871(16) 0.0298(4) Uani 1 d . .
H028 H 0.5153 1.5004 0.7255 0.036 Uiso 1 calc . .
C029 C -0.53525(18) 0.16718(16) 0.34947(16) 0.0265(4) Uani 1 d . .
C030 C 0.6208(3) 1.68371(19) 0.9145(2) 0.0462(6) Uani 1 d . .
H03A H 0.6824 1.7571 0.9523 0.069 Uiso 1 calc . .
H03B H 0.5539 1.6789 0.944 0.069 Uiso 1 calc . .
H03C H 0.5805 1.6802 0.8418 0.069 Uiso 1 calc . .
C031 C 0.2387(2) 0.7590(2) 0.2810(2) 0.0467(6) Uani 1 d . .
H03D H 0.2095 0.6868 0.2239 0.07 Uiso 1 calc . .
H03E H 0.27 0.7409 0.3467 0.07 Uiso 1 calc . .
H03F H 0.3089 0.8081 0.2753 0.07 Uiso 1 calc . .
C032 C 0.1221(3) 0.8254(2) 0.27613(18) 0.0451(6) Uani 1 d . .
C033 C 0.0636(3) 0.8548(3) 0.1770(2) 0.0588(8) Uani 1 d . .
H03G H 0.0356 0.7838 0.1188 0.088 Uiso 1 calc . .
H03H H 0.1281 0.9087 0.1695 0.088 Uiso 1 calc . .
H03I H -0.011 0.8912 0.1779 0.088 Uiso 1 calc . .
C034 C 0.7593(3) 1.5916(2) 1.0413(2) 0.0537(7) Uani 1 d . .
H03J H 0.8057 1.5276 1.0495 0.081 Uiso 1 calc . .
H03K H 0.6929 1.5889 1.0715 0.081 Uiso 1 calc . .
H03L H 0.8203 1.6657 1.0765 0.081 Uiso 1 calc . .
C035 C 0.7978(3) 1.5883(2) 0.8742(3) 0.0596(8) Uani 1 d . .
H03M H 0.8441 1.5236 0.879 0.089 Uiso 1 calc . .
H03N H 0.8591 1.662 0.9112 0.089 Uiso 1 calc . .
H03O H 0.7556 1.5845 0.8015 0.089 Uiso 1 calc . .

loop_
_atom_site_aniso_label
_atom_site_aniso_U_11
_atom_site_aniso_U_22
_atom_site_aniso_U_33
_atom_site_aniso_U_23
_atom_site_aniso_U_13
_atom_site_aniso_U_12
Cl1B 0.0645(10) 0.0795(14) 0.0860(16) 0.0554(12) 0.0069(9) -0.0146(10)
Cl2B 0.0351(6) 0.0707(8) 0.0394(6) 0.0200(5) 0.0083(4) 0.0042(5)
Cl3B 0.1116(14) 0.125(2) 0.0680(9) 0.0447(11) 0.0622(10) 0.0784(13)
Cl1A 0.075(3) 0.066(2) 0.0373(17) 0.0240(14) 0.0133(16) 0.040(2)
Cl3A 0.246(12) 0.103(5) 0.124(6) 0.069(5) 0.147(8) 0.111(6)
Cl2A 0.156(8) 0.177(8) 0.105(6) 0.081(5) -0.068(5) -0.107(6)
C100 0.0516(14) 0.0558(14) 0.0348(12) 0.0240(11) 0.0197(10) 0.0162(11)
O2 0.0484(9) 0.0291(7) 0.0250(7) 0.0013(6) 0.0183(6) -0.0143(6)
N1 0.0225(7) 0.0251(8) 0.0263(8) 0.0092(6) 0.0096(6) 0.0010(6)
N2 0.0282(8) 0.0258(8) 0.0236(7) 0.0057(6) 0.0100(6) -0.0009(6)
O1 0.0463(9) 0.0327(7) 0.0226(7) -0.0002(6) 0.0143(6) -0.0168(6)
C001 0.0197(8) 0.0213(8) 0.0241(8) 0.0062(7) 0.0079(7) 0.0029(6)
C002 0.0213(8) 0.0194(8) 0.0331(9) 0.0107(7) 0.0104(7) 0.0029(7)
C003 0.0223(8) 0.0197(8) 0.0260(9) 0.0053(7) 0.0084(7) 0.0035(7)
C004 0.0193(8) 0.0219(8) 0.0262(9) 0.0075(7) 0.0088(7) 0.0018(6)
C005 0.0279(9) 0.0269(9) 0.0230(9) 0.0035(7) 0.0103(7) -0.0031(7)
C006 0.0206(8) 0.0207(8) 0.0248(9) 0.0052(7) 0.0095(7) 0.0026(6)
C007 0.0294(9) 0.0246(9) 0.0234(9) 0.0035(7) 0.0088(7) -0.0014(7)
C008 0.0179(8) 0.0226(8) 0.0305(9) 0.0096(7) 0.0089(7) 0.0039(7)
C009 0.0184(8) 0.0216(8) 0.0304(9) 0.0106(7) 0.0088(7) 0.0034(6)
C010 0.0234(8) 0.0211(8) 0.0263(9) 0.0045(7) 0.0090(7) 0.0024(7)
C011 0.0289(9) 0.0247(9) 0.0251(9) 0.0066(7) 0.0130(7) -0.0023(7)
C012 0.0225(8) 0.0207(8) 0.0260(9) 0.0070(7) 0.0105(7) 0.0023(7)
C013 0.0189(8) 0.0220(8) 0.0250(9) 0.0078(7) 0.0081(7) 0.0030(6)
C014 0.0214(8) 0.0224(8) 0.0262(9) 0.0056(7) 0.0084(7) 0.0010(7)
C015 0.0241(9) 0.0254(9) 0.0343(10) 0.0099(8) 0.0155(8) 0.0027(7)
C016 0.0231(8) 0.0252(9) 0.0279(9) 0.0113(7) 0.0100(7) 0.0014(7)
C017 0.0251(9) 0.0247(9) 0.0256(9) 0.0069(7) 0.0048(7) 0.0016(7)
C018 0.0310(10) 0.0321(10) 0.0269(10) 0.0077(8) 0.0013(8) -0.0025(8)
C019 0.0345(10) 0.0260(9) 0.0278(9) 0.0102(8) 0.0060(8) -0.0002(8)
C020 0.0381(11) 0.0225(9) 0.0414(11) 0.0045(8) 0.0158(9) -0.0042(8)
C021 0.0274(9) 0.0255(9) 0.0373(10) 0.0101(8) 0.0183(8) 0.0018(7)
C022 0.0267(9) 0.0242(9) 0.0328(10) 0.0048(8) 0.0071(8) -0.0011(7)
C023 0.0260(9) 0.0227(9) 0.0319(10) 0.0060(7) 0.0129(8) 0.0025(7)
C024 0.0279(9) 0.0260(9) 0.0448(11) 0.0164(8) 0.0149(9) 0.0024(7)
C025 0.0234(9) 0.0276(10) 0.0533(13) 0.0143(9) 0.0108(9) 0.0014(7)
C026 0.0279(9) 0.0225(9) 0.0325(10) 0.0055(7) 0.0150(8) 0.0010(7)
C027 0.0362(11) 0.0272(10) 0.0395(12) 0.0020(9) 0.0070(9) -0.0080(8)
C028 0.0295(9) 0.0234(9) 0.0340(10) 0.0107(8) 0.0082(8) 0.0004(7)
C029 0.0234(9) 0.0200(8) 0.0368(10) 0.0099(8) 0.0114(8) 0.0017(7)
C030 0.0617(15) 0.0252(10) 0.0411(12) 0.0025(9) 0.0139(11) -0.0027(10)
C031 0.0420(12) 0.0396(12) 0.0528(14) 0.0015(10) 0.0213(11) -0.0009(10)
C032 0.0569(14) 0.0382(12) 0.0327(11) -0.0019(9) 0.0231(10) -0.0185(10)
C033 0.0654(17) 0.0639(17) 0.0350(12) 0.0099(12) 0.0157(12) -0.0229(14)
C034 0.0485(14) 0.0369(12) 0.0463(14) 0.0031(10) -0.0077(11) -0.0095(10)
C035 0.0423(14) 0.0448(14) 0.079(2) 0.0012(13) 0.0237(14) -0.0135(11)

loop_
_atom_type_symbol
_atom_type_description
_atom_type_scat_dispersion_real
_atom_type_scat_dispersion_imag
_atom_type_scat_source
C C 0.0181 0.0091 'International Tables Vol C Tables 4.2.6.8 and 6.1.1.4'
H H 0 0 'International Tables Vol C Tables 4.2.6.8 and 6.1.1.4'
N N 0.0311 0.018 'International Tables Vol C Tables 4.2.6.8 and 6.1.1.4'
O O 0.0492 0.0322 'International Tables Vol C Tables 4.2.6.8 and 6.1.1.4'
Cl Cl 0.3639 0.7018 'International Tables Vol C Tables 4.2.6.8 and 6.1.1.4'

loop_
_exptl_crystal_face_index_h
_exptl_crystal_face_index_k
_exptl_crystal_face_index_l
_exptl_crystal_face_perp_dist
-6 5 2 0.0586
7 -3 0 0.0814
1 -7 -2 0.0919
0 -1 8 0.0758
0 1 -9 0.0928
7 -3 -2 0.0695
1 7 -2 0.1528
-4 6 -4 0.1071
-5 5 -3 0.0835
-6 -2 0 0.1565
-5 -5 6 0.1578
3 6 -7 0.1508
5 -1 -8 0.1016
6 -1 1 0.088

loop_
_geom_angle_atom_site_label_1
_geom_angle_atom_site_label_2
_geom_angle_atom_site_label_3
_geom_angle
Cl2A C100 Cl3A 118.1(6)
Cl1B C100 Cl3B 112.56(18)
Cl1B C100 Cl2B 110.06(18)
Cl3B C100 Cl2B 105.71(18)
Cl2A C100 Cl1A 112.1(6)
Cl3A C100 Cl1A 101.8(4)
C011 O2 C032 104.64(14)
C016 N1 C013 118.08(16)
C007 N2 C001 118.07(16)
C005 O1 C032 104.10(14)
N2 C001 C006 121.18(16)
N2 C001 C013 118.38(16)
C006 C001 C013 120.42(16)
C023 C002 C021 116.66(16)
C023 C002 C029 123.21(17)
C021 C002 C029 120.12(16)
C012 C003 C007 116.82(16)
C012 C003 C010 123.67(16)
C007 C003 C010 119.49(16)
C014 C004 C005 124.68(17)
C014 C004 C013 118.93(16)
C005 C004 C013 116.38(16)
C011 C005 O1 110.75(16)
C011 C005 C004 122.82(17)
O1 C005 C004 126.42(16)
C012 C006 C011 124.28(16)
C012 C006 C001 119.13(16)
C011 C006 C001 116.51(16)
N2 C007 C003 125.28(17)
C014 C008 C016 116.79(16)
C014 C008 C009 122.57(17)
C016 C008 C009 120.62(16)
C015 C009 C026 117.53(16)
C015 C009 C008 121.64(16)
C026 C009 C008 120.78(16)
C019 C010 C017 117.66(17)
C019 C010 C003 120.13(17)
C017 C010 C003 122.22(17)
C005 C011 O2 110.79(16)
C005 C011 C006 123.35(17)
O2 C011 C006 125.84(16)
C003 C012 C006 119.44(16)
N1 C013 C004 121.26(16)
N1 C013 C001 118.22(16)
C004 C013 C001 120.50(16)
C008 C014 C004 119.60(17)
C023 C015 C009 121.32(17)
N1 C016 C008 125.23(16)
C028 C017 C010 120.78(17)
C019 C018 C022 121.51(18)
C018 C019 C010 121.26(18)
C026 C021 C002 122.20(17)
C018 C022 C028 116.96(17)
C018 C022 C027 122.25(18)
C028 C022 C027 120.79(18)
C015 C023 C002 121.56(17)
C021 C026 C009 120.73(17)
C035 C027 C030 108.5(2)
C035 C027 C022 108.96(19)
C030 C027 C022 109.65(18)
C035 C027 C034 110.5(2)
C030 C027 C034 107.4(2)
C022 C027 C034 111.77(19)
C017 C028 C022 121.73(18)
C025 C029 C020 108.82(17)
C025 C029 C002 109.87(15)
C020 C029 C002 112.27(16)
C025 C029 C024 108.50(16)
C020 C029 C024 108.60(16)
C002 C029 C024 108.70(15)
O2 C032 C033 108.0(2)
O2 C032 O1 104.48(16)
C033 C032 O1 109.7(2)
O2 C032 C031 110.4(2)
C033 C032 C031 114.2(2)
O1 C032 C031 109.6(2)

loop_
_geom_bond_atom_site_label_1
_geom_bond_atom_site_label_2
_geom_bond_distance
Cl1B C100 1.726(3)
Cl2B C100 1.797(3)
Cl3B C100 1.764(3)
Cl1A C100 1.824(7)
Cl3A C100 1.755(10)
Cl2A C100 1.517(10)
O2 C011 1.372(2)
O2 C032 1.464(2)
N1 C016 1.319(2)
N1 C013 1.355(2)
N2 C007 1.317(2)
N2 C001 1.359(2)
O1 C005 1.377(2)
O1 C032 1.471(2)
C001 C006 1.416(2)
C001 C013 1.450(2)
C002 C023 1.394(3)
C002 C021 1.396(3)
C002 C029 1.534(2)
C003 C012 1.380(3)
C003 C007 1.417(3)
C003 C010 1.481(2)
C004 C014 1.406(2)
C004 C005 1.415(3)
C004 C013 1.425(2)
C005 C011 1.346(3)
C006 C012 1.407(2)
C006 C011 1.414(3)
C008 C014 1.380(3)
C008 C016 1.422(3)
C008 C009 1.485(2)
C009 C015 1.391(3)
C009 C026 1.398(3)
C010 C019 1.390(3)
C010 C017 1.395(3)
C015 C023 1.389(3)
C017 C028 1.386(3)
C018 C019 1.387(3)
C018 C022 1.390(3)
C020 C029 1.533(3)
C021 C026 1.383(3)
C022 C028 1.398(3)
C022 C027 1.533(3)
C024 C029 1.534(3)
C025 C029 1.533(3)
C027 C035 1.531(4)
C027 C030 1.531(3)
C027 C034 1.540(3)
C031 C032 1.551(4)
C032 C033 1.472(4)
